data_2013004
loop_
_publ_author_name
'Aicha El Maadi'
'Ali Boukhari'
'Elizabeth M. Holt'

_publ_section_title
;
 Dipotassium tristrontium dimanganese tris(diphosphate)
;
_journal_issue 10
_journal_name_full 'Acta Crystallographica Section C'
_journal_page_first i141
_journal_page_last i143
_journal_paper_doi 10.1107/S0108270102015214
_journal_volume 58
_journal_year 2002
_chemical_formula_iupac 'K2 Sr3 Mn2 (P2 O7)3'
_chemical_formula_moiety '(K 1+)2, (Sr 2+)3, (Mn 2+)2, (P2 O7 4-)3'
_chemical_formula_sum 'K2 Mn2 O21 P6 Sr3'
_chemical_formula_weight 972.76
_chemical_name_common 'Dipotassium dimanganese tristrontium tris(diphosphate)'
_chemical_name_systematic
;
Dipotassium dimanganese tristrontium tris(diphosphate)
;
_space_group_IT_number 4
_symmetry_cell_setting monoclinic
_symmetry_space_group_name_Hall 'P 2yb'
_symmetry_space_group_name_H-M 'P 1 21 1'
_atom_sites_solution_primary direct
_atom_sites_solution_secondary difmap
_cell_angle_alpha 90.00
_cell_angle_beta 100.19(3)
_cell_angle_gamma 90.00
_cell_formula_units_Z 2
_cell_length_a 13.285(6)
_cell_length_b 5.394(2)
_cell_length_c 13.750(6)
_cell_measurement_reflns_used 47
_cell_measurement_temperature 293(2)
_cell_measurement_theta_max 9.56
_cell_measurement_theta_min 3.45
_cell_volume 969.8(7)
_computing_cell_refinement XSCANS
_computing_data_collection 'XSCANS (Siemens, 1991)'
_computing_data_reduction XSCANS
_computing_molecular_graphics 'ORTEP-3 (Farrugia, 1997)'
_computing_structure_refinement 'SHELXL97 (Sheldrick, 1997)'
_computing_structure_solution 'SHELXS97 (Sheldrick, 1997)'
_diffrn_ambient_temperature 293(2)
_diffrn_measured_fraction_theta_full 0.995
_diffrn_measured_fraction_theta_max 0.995
_diffrn_measurement_device_type 'Syntex P4 four-circle'
_diffrn_measurement_method \q/2\q
_diffrn_radiation_monochromator graphite
_diffrn_radiation_source 'fine-focus sealed tube'
_diffrn_radiation_type MoK\a
_diffrn_radiation_wavelength 0.71073
_diffrn_reflns_av_R_equivalents 0.0824
_diffrn_reflns_av_sigmaI/netI 0.1013
_diffrn_reflns_limit_h_max 1
_diffrn_reflns_limit_h_min -18
_diffrn_reflns_limit_k_max 7
_diffrn_reflns_limit_k_min -1
_diffrn_reflns_limit_l_max 19
_diffrn_reflns_limit_l_min -19
_diffrn_reflns_number 4061
_diffrn_reflns_theta_full 30.03
_diffrn_reflns_theta_max 30.03
_diffrn_reflns_theta_min 1.96
_diffrn_standards_decay_% 0.000
_diffrn_standards_interval_count 97
_diffrn_standards_number 3
_exptl_absorpt_coefficient_mu 10.494
_exptl_absorpt_correction_T_max 0.91
_exptl_absorpt_correction_T_min 0.87
_exptl_absorpt_correction_type '\y scan'
_exptl_absorpt_process_details '(XEMP; Siemens, 1991)'
_exptl_crystal_colour violet
_exptl_crystal_density_diffrn 3.331
_exptl_crystal_density_method 'not measured'
_exptl_crystal_description chunk
_exptl_crystal_F_000 920
_exptl_crystal_size_max 0.1
_exptl_crystal_size_mid 0.1
_exptl_crystal_size_min 0.1
_refine_diff_density_max 0.067
_refine_diff_density_min -0.046
_refine_ls_abs_structure_details 'Flack (1983), 0000 Friedel pairs'
_refine_ls_abs_structure_Flack 0.22(3)
_refine_ls_extinction_coef 0.0018(5)
_refine_ls_extinction_expression Fc^*^=kFc[1+0.001xFc^2^\l^3^/sin(2\q)]^-1/4^
_refine_ls_extinction_method SHELXL97
_refine_ls_goodness_of_fit_ref 1.013
_refine_ls_hydrogen_treatment none
_refine_ls_matrix_type full
_refine_ls_number_parameters 307
_refine_ls_number_reflns 3650
_refine_ls_number_restraints 0
_refine_ls_restrained_S_all 1.013
_refine_ls_R_factor_all 0.1107
_refine_ls_R_factor_gt 0.0663
_refine_ls_shift/su_max 0.015
_refine_ls_shift/su_mean 0.002
_refine_ls_structure_factor_coef Fsqd
_refine_ls_weighting_details 'calc w = 1/[\s^2^(Fo^2^)+(0.0843P)^2^+3.6291P] where P = (Fo^2^+2Fc^2^)/3'
_refine_ls_weighting_scheme calc
_refine_ls_wR_factor_gt 0.1499
_refine_ls_wR_factor_ref 0.1736
_reflns_number_gt 2492
_reflns_number_total 3650
_reflns_threshold_expression I>2\s(I)
_cod_data_source_file ta1391.cif
_cod_data_source_block I
_cod_original_sg_symbol_H-M 'P 21'
_cod_database_code 2013004
_cod_database_fobs_code 2013004

loop_
_symmetry_equiv_pos_as_xyz
'x, y, z'
'-x, y+1/2, -z'

loop_
_atom_site_label
_atom_site_fract_x
_atom_site_fract_y
_atom_site_fract_z
_atom_site_U_iso_or_equiv
_atom_site_adp_type
_atom_site_calc_flag
_atom_site_refinement_flags
_atom_site_occupancy
_atom_site_disorder_assembly
_atom_site_disorder_group
_atom_site_type_symbol
Sr1 0.77594(9) 0.3794 0.16320(9) 0.0152(3) Uani d . 1 . . Sr
Sr2 0.00802(10) 0.8596(8) 0.25110(10) 0.0241(3) Uani d . 1 . . Sr
Sr3 0.24486(9) 0.3217(4) 0.35145(9) 0.0169(4) Uani d . 1 . . Sr
Mn1 0.77690(16) 0.3731(9) -0.11841(14) 0.0188(5) Uani d . 1 . . Mn
Mn2 0.20860(16) 0.3433(8) 0.62390(15) 0.0187(6) Uani d . 1 . . Mn
K1 0.5683(2) 0.3732(13) 0.3981(2) 0.0284(9) Uani d . 1 . . K
K2 0.4392(2) 0.3345(13) 0.0878(3) 0.0328(10) Uani d . 1 . . K
P1 0.0706(2) 0.3773(12) 0.1296(2) 0.0130(7) Uani d . 1 . . P
O11 0.1205(14) 0.136(3) 0.1733(10) 0.032(4) Uani d . 1 . . O
O12 0.1356(13) 0.594(3) 0.1779(12) 0.035(4) Uani d . 1 . . O
O13 -0.0387(7) 0.401(5) 0.1386(7) 0.041(5) Uani d . 1 . . O
O14 0.0797(6) 0.382(4) 0.0147(6) 0.019(2) Uani d . 1 . . O
P2 0.1863(3) 0.3778(14) -0.0283(2) 0.0169(9) Uani d . 1 . . P
O21 0.2431(10) 0.136(3) 0.0039(10) 0.020(3) Uani d . 1 . . O
O22 0.1558(8) 0.385(4) -0.1392(6) 0.031(3) Uani d . 1 . . O
O23 0.2464(12) 0.612(3) 0.0113(11) 0.027(4) Uani d . 1 . . O
P3 0.1866(3) 0.8382(12) 0.4787(2) 0.0145(9) Uani d . 1 . . P
O31 0.2461(10) 0.605(3) 0.5197(10) 0.017(3) Uani d . 1 . . O
O32 0.2381(10) 1.077(3) 0.5219(10) 0.018(3) Uani d . 1 . . O
O33 0.1666(8) 0.833(4) 0.3670(7) 0.029(3) Uani d . 1 . . O
O34 0.0737(7) 0.834(3) 0.5105(6) 0.021(3) Uani d . 1 . . O
P4 0.0550(2) 0.8463(12) 0.6230(2) 0.0142(9) Uani d . 1 . . P
O41 -0.0570(7) 0.817(4) 0.6235(7) 0.033(4) Uani d . 1 . . O
O42 0.1175(12) 0.627(3) 0.6770(10) 0.019(3) Uani d . 1 . . O
O43 0.1004(12) 1.090(3) 0.6667(11) 0.030(4) Uani d . 1 . . O
P5 0.5921(3) 0.3766(13) 0.6916(3) 0.0183(8) Uani d . 1 . . P
O51 0.6570(9) 0.503(3) 0.7808(9) 0.038(4) Uani d . 1 . . O
O52 0.5955(9) 0.525(3) 0.5987(9) 0.028(3) Uani d . 1 . . O
O53 0.6172(10) 0.103(3) 0.6877(11) 0.040(4) Uani d . 1 . . O
O54 0.4739(7) 0.394(3) 0.7045(7) 0.033(3) Uani d . 1 . . O
P6 0.4053(3) 0.3856(13) 0.7918(3) 0.0177(8) Uani d . 1 . . P
O61 0.3734(8) 0.654(3) 0.8014(9) 0.030(3) Uani d . 1 . . O
O62 0.4654(8) 0.276(3) 0.8850(8) 0.035(3) Uani d . 1 . . O
O63 0.3165(8) 0.219(3) 0.7426(8) 0.025(3) Uani d . 1 . . O

loop_
_atom_site_aniso_label
_atom_site_aniso_U_11
_atom_site_aniso_U_22
_atom_site_aniso_U_33
_atom_site_aniso_U_12
_atom_site_aniso_U_13
_atom_site_aniso_U_23
Sr1 0.0144(5) 0.0154(8) 0.0161(5) -0.0015(7) 0.0035(4) -0.0001(7)
Sr2 0.0187(6) 0.0287(8) 0.0254(6) -0.0025(8) 0.0054(4) -0.0027(7)
Sr3 0.0133(5) 0.0196(10) 0.0183(5) 0.0005(7) 0.0045(4) 0.0007(7)
Mn1 0.0260(10) 0.0123(14) 0.0177(9) 0.0020(15) 0.0030(7) 0.0022(13)
Mn2 0.0253(10) 0.0117(16) 0.0194(9) 0.0022(13) 0.0050(8) -0.0013(13)
K1 0.0182(13) 0.028(2) 0.0362(16) -0.001(2) -0.0041(11) -0.003(2)
K2 0.0256(15) 0.029(3) 0.0398(18) -0.002(2) -0.0047(13) 0.005(2)
P1 0.0173(14) 0.009(2) 0.0130(13) 0.004(2) 0.0026(11) -0.003(2)
O11 0.066(11) 0.021(9) 0.010(5) 0.020(8) 0.007(6) 0.005(6)
O12 0.044(9) 0.025(10) 0.041(9) -0.018(8) 0.021(7) -0.008(8)
O13 0.016(4) 0.083(15) 0.026(5) 0.011(9) 0.009(4) 0.005(10)
O14 0.018(4) 0.023(7) 0.014(4) 0.007(7) -0.002(3) 0.000(7)
P2 0.0211(15) 0.016(3) 0.0142(13) 0.000(2) 0.0062(12) 0.000(2)
O21 0.017(6) 0.021(8) 0.027(7) -0.004(6) 0.014(5) 0.001(6)
O22 0.038(6) 0.044(10) 0.012(4) 0.001(10) 0.009(4) 0.003(9)
O23 0.029(8) 0.027(9) 0.027(7) 0.000(7) 0.011(6) -0.009(7)
P3 0.0187(14) 0.010(3) 0.0156(14) 0.003(2) 0.0065(11) 0.001(2)
O31 0.013(6) 0.013(7) 0.028(7) -0.001(5) 0.011(5) 0.000(6)
O32 0.016(6) 0.018(7) 0.020(6) -0.009(5) 0.007(5) -0.004(5)
O33 0.034(5) 0.036(10) 0.017(4) -0.005(8) 0.007(4) 0.006(7)
O34 0.017(4) 0.026(9) 0.018(4) 0.000(6) 0.000(3) 0.004(7)
P4 0.0134(13) 0.015(3) 0.0152(13) -0.002(2) 0.0037(11) -0.002(2)
O41 0.016(4) 0.063(13) 0.022(4) -0.006(7) 0.011(4) -0.015(8)
O42 0.015(8) 0.017(7) 0.016(6) -0.005(6) 0.008(5) -0.004(6)
O43 0.042(9) 0.024(9) 0.022(6) -0.020(7) 0.006(6) -0.009(6)
P5 0.0147(14) 0.015(2) 0.0259(16) 0.001(2) 0.0061(12) 0.000(2)
O51 0.025(6) 0.059(12) 0.022(6) -0.002(7) -0.012(5) 0.004(7)
O52 0.030(6) 0.026(7) 0.029(6) 0.004(6) 0.006(5) 0.001(6)
O53 0.031(7) 0.026(9) 0.060(9) 0.012(7) 0.003(7) -0.009(8)
O54 0.021(5) 0.054(10) 0.025(5) -0.001(8) 0.009(4) 0.006(8)
P6 0.0159(14) 0.017(2) 0.0200(15) -0.001(2) 0.0032(11) -0.002(2)
O61 0.016(5) 0.032(9) 0.044(7) -0.012(6) 0.011(5) -0.012(7)
O62 0.029(6) 0.041(9) 0.032(6) 0.011(7) -0.003(5) 0.008(7)
O63 0.025(6) 0.016(7) 0.031(6) -0.011(5) 0.003(5) 0.004(6)

loop_
_atom_type_symbol
_atom_type_description
_atom_type_scat_dispersion_real
_atom_type_scat_dispersion_imag
_atom_type_scat_source
O O 0.0106 0.0060 'International Tables Vol C Tables 4.2.6.8 and 6.1.1.4'
P P 0.1023 0.0942 'International Tables Vol C Tables 4.2.6.8 and 6.1.1.4'
K K 0.2009 0.2494 'International Tables Vol C Tables 4.2.6.8 and 6.1.1.4'
Mn Mn 0.3368 0.7283 'International Tables Vol C Tables 4.2.6.8 and 6.1.1.4'
Sr Sr -1.5307 3.2498 'International Tables Vol C Tables 4.2.6.8 and 6.1.1.4'

loop_
_geom_angle_atom_site_label_1
_geom_angle_atom_site_label_2
_geom_angle_atom_site_label_3
_geom_angle_site_symmetry_1
_geom_angle_site_symmetry_3
_geom_angle
_geom_angle_publ_flag
O61 Sr1 O13 2_646 1_655 152.3(7) no
O61 Sr1 O21 2_646 2_655 118.3(4) no
O13 Sr1 O21 1_655 2_655 78.9(5) no
O61 Sr1 O63 2_646 2_656 77.7(5) no
O13 Sr1 O63 1_655 2_656 124.9(6) no
O21 Sr1 O63 2_655 2_656 94.6(4) no
O61 Sr1 O42 2_646 2_646 85.2(4) no
O13 Sr1 O42 1_655 2_646 75.9(5) no
O21 Sr1 O42 2_655 2_646 154.8(4) no
O63 Sr1 O42 2_656 2_646 99.6(4) no
O61 Sr1 O23 2_646 2_645 86.9(5) no
O13 Sr1 O23 1_655 2_645 82.4(5) no
O21 Sr1 O23 2_655 2_645 62.8(4) no
O63 Sr1 O23 2_656 2_645 142.3(4) no
O42 Sr1 O23 2_646 2_645 113.3(5) no
O61 Sr1 O43 2_646 2_646 113.9(5) no
O13 Sr1 O43 1_655 2_646 70.1(5) no
O21 Sr1 O43 2_655 2_646 117.1(5) no
O63 Sr1 O43 2_656 2_646 64.8(4) no
O42 Sr1 O43 2_646 2_646 53.2(4) no
O23 Sr1 O43 2_645 2_646 151.4(5) no
O61 Sr1 O22 2_646 2_645 81.0(4) no
O13 Sr1 O22 1_655 2_645 72.1(6) no
O21 Sr1 O22 2_655 2_645 111.7(4) no
O63 Sr1 O22 2_656 2_645 151.8(4) no
O42 Sr1 O22 2_646 2_645 60.1(4) no
O23 Sr1 O22 2_645 2_645 53.2(4) no
O43 Sr1 O22 2_646 2_645 108.6(4) no
O61 Sr1 O22 2_646 2_655 140.2(4) no
O13 Sr1 O22 1_655 2_655 67.3(6) no
O21 Sr1 O22 2_655 2_655 53.0(4) no
O63 Sr1 O22 2_656 2_655 65.8(4) no
O42 Sr1 O22 2_646 2_655 115.2(3) no
O23 Sr1 O22 2_645 2_655 112.2(4) no
O43 Sr1 O22 2_646 2_655 64.7(4) no
O22 Sr1 O22 2_645 2_655 138.6(4) no
O33 Sr2 O22 . 2 177.8(3) no
O33 Sr2 O43 . 2_546 100.1(5) no
O22 Sr2 O43 2 2_546 78.1(5) no
O33 Sr2 O11 . 1_565 78.3(5) no
O22 Sr2 O11 2 1_565 103.5(5) no
O43 Sr2 O11 2_546 1_565 178.2(6) no
O33 Sr2 O42 . 2_556 109.5(5) no
O22 Sr2 O42 2 2_556 68.9(5) no
O43 Sr2 O42 2_546 2_556 71.2(4) no
O11 Sr2 O42 1_565 2_556 108.3(6) no
O33 Sr2 O12 . . 70.4(5) no
O22 Sr2 O12 2 . 111.3(5) no
O43 Sr2 O12 2_546 . 109.4(6) no
O11 Sr2 O12 1_565 . 71.0(4) no
O42 Sr2 O12 2_556 . 179.3(6) no
O33 Sr2 O13 . . 112.3(6) no
O22 Sr2 O13 2 . 68.3(6) no
O43 Sr2 O13 2_546 . 69.9(5) no
O11 Sr2 O13 1_565 . 111.5(4) no
O42 Sr2 O13 2_556 . 126.5(4) no
O12 Sr2 O13 . . 54.0(4) no
O33 Sr2 O41 . 2_556 66.1(5) no
O22 Sr2 O41 2 2_556 113.2(6) no
O43 Sr2 O41 2_546 2_556 107.8(4) no
O11 Sr2 O41 1_565 2_556 70.7(4) no
O42 Sr2 O41 2_556 2_556 53.2(4) no
O12 Sr2 O41 . 2_556 126.3(4) no
O13 Sr2 O41 . 2_556 177.1(5) no
O53 Sr3 O41 2_656 2_546 142.6(6) no
O53 Sr3 O52 2_656 2_646 80.8(5) no
O41 Sr3 O52 2_546 2_646 135.2(5) no
O53 Sr3 O32 2_656 1_545 128.2(4) no
O41 Sr3 O32 2_546 1_545 72.5(4) no
O52 Sr3 O32 2_646 1_545 68.2(4) no
O53 Sr3 O31 2_656 . 87.0(5) no
O41 Sr3 O31 2_546 . 75.9(4) no
O52 Sr3 O31 2_646 . 103.4(4) no
O32 Sr3 O31 1_545 . 62.7(3) no
O53 Sr3 O33 2_656 1_545 149.7(5) no
O41 Sr3 O33 2_546 1_545 66.9(5) no
O52 Sr3 O33 2_646 1_545 73.0(4) no
O32 Sr3 O33 1_545 1_545 54.3(3) no
O31 Sr3 O33 . 1_545 113.3(4) no
O53 Sr3 O11 2_656 . 111.0(5) no
O41 Sr3 O11 2_546 . 71.8(4) no
O52 Sr3 O11 2_646 . 108.8(4) no
O32 Sr3 O11 1_545 . 117.7(5) no
O31 Sr3 O11 . . 145.1(5) no
O33 Sr3 O11 1_545 . 65.2(4) no
O53 Sr3 O12 2_656 . 78.4(5) no
O41 Sr3 O12 2_546 . 76.3(4) no
O52 Sr3 O12 2_646 . 140.0(4) no
O32 Sr3 O12 1_545 . 148.8(5) no
O31 Sr3 O12 . . 109.2(5) no
O33 Sr3 O12 1_545 . 112.7(4) no
O11 Sr3 O12 . . 50.3(4) no
O53 Sr3 O51 2_656 2_646 78.6(5) no
O41 Sr3 O51 2_546 2_646 128.1(5) no
O52 Sr3 O51 2_646 2_646 52.4(3) no
O32 Sr3 O51 1_545 2_646 109.5(4) no
O31 Sr3 O51 . 2_646 153.3(3) no
O33 Sr3 O51 1_545 2_646 73.5(4) no
O11 Sr3 O51 . 2_646 61.7(4) no
O12 Sr3 O51 . 2_646 90.0(4) no
O53 Sr3 O33 2_656 . 74.4(5) no
O41 Sr3 O33 2_546 . 68.9(5) no
O52 Sr3 O33 2_646 . 144.9(4) no
O32 Sr3 O33 1_545 . 109.0(4) no
O31 Sr3 O33 . . 51.5(3) no
O33 Sr3 O33 1_545 . 135.7(4) no
O11 Sr3 O33 . . 103.3(4) no
O12 Sr3 O33 . . 57.9(4) no
O51 Sr3 O33 2_646 . 141.3(4) no
O51 Mn1 O23 1_554 2_645 120.8(6) no
O51 Mn1 O12 1_554 2_645 113.0(6) no
O23 Mn1 O12 2_645 2_645 87.3(7) no
O51 Mn1 O21 1_554 2_655 95.0(6) no
O23 Mn1 O21 2_645 2_655 82.9(5) no
O12 Mn1 O21 2_645 2_655 151.3(6) no
O51 Mn1 O11 1_554 2_655 90.2(6) no
O23 Mn1 O11 2_645 2_655 148.6(6) no
O12 Mn1 O11 2_645 2_655 84.9(5) no
O21 Mn1 O11 2_655 2_655 89.5(6) no
O63 Mn2 O32 . 1_545 96.9(5) no
O63 Mn2 O31 . . 121.9(5) no
O32 Mn2 O31 1_545 . 84.9(4) no
O63 Mn2 O43 . 1_545 89.0(5) no
O32 Mn2 O43 1_545 1_545 87.8(6) no
O31 Mn2 O43 . 1_545 148.8(5) no
O63 Mn2 O42 . . 108.2(5) no
O32 Mn2 O42 1_545 . 153.7(5) no
O31 Mn2 O42 . . 88.2(6) no
O43 Mn2 O42 1_545 . 85.2(5) no
O53 K1 O32 2_656 2_646 131.0(5) no
O53 K1 O52 2_656 . 103.3(4) no
O32 K1 O52 2_646 . 63.9(4) no
O53 K1 O52 2_656 2_646 71.8(4) no
O32 K1 O52 2_646 2_646 152.0(4) no
O52 K1 O52 . 2_646 98.0(3) no
O53 K1 O31 2_656 2_646 176.1(5) no
O32 K1 O31 2_646 2_646 52.7(3) no
O52 K1 O31 . 2_646 79.2(4) no
O52 K1 O31 2_646 2_646 105.1(4) no
O53 K1 O54 2_656 2_646 96.1(4) no
O32 K1 O54 2_646 2_646 127.5(4) no
O52 K1 O54 . 2_646 134.2(4) no
O52 K1 O54 2_646 2_646 49.9(3) no
O31 K1 O54 2_646 2_646 80.0(4) no
O53 K1 O54 2_656 2_656 49.3(4) no
O32 K1 O54 2_646 2_656 84.6(4) no
O52 K1 O54 . 2_656 99.2(4) no
O52 K1 O54 2_646 2_656 120.9(3) no
O31 K1 O54 2_646 2_656 133.6(4) no
O54 K1 O54 2_646 2_656 124.3(4) no
O53 K1 O61 2_656 2_646 97.5(4) no
O32 K1 O61 2_646 2_646 97.8(4) no
O52 K1 O61 . 2_646 158.4(3) no
O52 K1 O61 2_646 2_646 94.0(4) no
O31 K1 O61 2_646 2_646 80.4(4) no
O54 K1 O61 2_646 2_646 47.3(4) no
O54 K1 O61 2_656 2_646 89.8(3) no
O53 K1 O63 2_656 2_656 88.1(4) no
O32 K1 O63 2_646 2_656 61.2(3) no
O52 K1 O63 . 2_656 114.8(4) no
O52 K1 O63 2_646 2_656 144.9(3) no
O31 K1 O63 2_646 2_656 93.5(3) no
O54 K1 O63 2_646 2_656 106.7(3) no
O54 K1 O63 2_656 2_656 44.6(3) no
O61 K1 O63 2_646 2_656 59.6(4) no
O62 K2 O61 2_656 2_646 83.3(4) no
O62 K2 O21 2_656 . 139.4(5) no
O61 K2 O21 2_646 . 137.2(5) no
O62 K2 O62 2_656 1_554 95.6(4) no
O61 K2 O62 2_646 1_554 103.6(4) no
O21 K2 O62 . 1_554 80.0(4) no
O62 K2 O51 2_656 2_646 133.4(4) no
O61 K2 O51 2_646 2_646 84.2(4) no
O21 K2 O51 . 2_646 64.1(4) no
O62 K2 O51 1_554 2_646 131.1(5) no
O62 K2 O23 2_656 . 87.7(5) no
O61 K2 O23 2_646 . 166.2(5) no
O21 K2 O23 . . 52.0(4) no
O62 K2 O23 1_554 . 87.6(4) no
O51 K2 O23 2_646 . 94.6(4) no
O62 K2 O62 2_656 2_646 129.5(4) no
O61 K2 O62 2_646 2_646 48.6(4) no
O21 K2 O62 . 2_646 90.4(4) no
O62 K2 O62 1_554 2_646 84.2(4) no
O51 K2 O62 2_646 2_646 65.0(4) no
O23 K2 O62 . 2_646 142.4(4) no
O13 P1 O12 . . 112.4(12) no
O13 P1 O11 . . 113.7(12) no
O12 P1 O11 . . 107.8(8) no
O13 P1 O14 . . 109.0(5) no
O12 P1 O14 . . 106.3(9) no
O11 P1 O14 . . 107.2(9) no
P1 O14 P2 . . 125.4(5) no
O22 P2 O21 . . 110.1(10) no
O22 P2 O23 . . 111.6(10) no
O21 P2 O23 . . 113.4(6) no
O22 P2 O14 . . 105.8(5) no
O21 P2 O14 . . 108.7(8) no
O23 P2 O14 . . 106.9(9) no
O33 P3 O32 . . 113.3(9) no
O33 P3 O31 . . 110.1(9) no
O32 P3 O31 . . 112.3(6) no
O33 P3 O34 . . 105.5(5) no
O32 P3 O34 . . 106.0(8) no
O31 P3 O34 . . 109.1(8) no
P4 O34 P3 . . 124.1(5) no
O41 P4 O43 . . 114.4(10) no
O41 P4 O42 . . 111.4(10) no
O43 P4 O42 . . 109.1(7) no
O41 P4 O34 . . 108.8(5) no
O43 P4 O34 . . 107.2(9) no
O42 P4 O34 . . 105.4(8) no
O52 P5 O53 . . 116.4(9) no
O52 P5 O51 . . 110.2(9) no
O53 P5 O51 . . 111.5(9) no
O52 P5 O54 . . 103.7(7) no
O53 P5 O54 . . 106.6(9) no
O51 P5 O54 . . 107.9(7) no
P5 O54 P6 . . 139.5(7) no
O62 P6 O61 . . 114.4(8) no
O62 P6 O63 . . 113.3(8) no
O61 P6 O63 . . 112.9(7) no
O62 P6 O54 . . 110.8(7) no
O61 P6 O54 . . 103.8(9) no
O63 P6 O54 . . 100.2(7) no

loop_
_geom_bond_atom_site_label_1
_geom_bond_atom_site_label_2
_geom_bond_site_symmetry_2
_geom_bond_distance
_geom_bond_publ_flag
Sr1 O61 2_646 2.449(13) yes
Sr1 O13 1_655 2.547(10) yes
Sr1 O21 2_655 2.655(14) yes
Sr1 O63 2_656 2.667(12) yes
Sr1 O42 2_646 2.753(17) yes
Sr1 O23 2_645 2.771(16) yes
Sr1 O43 2_646 2.847(16) yes
Sr1 O22 2_645 2.86(2) yes
Sr1 O22 2_655 2.91(2) yes
Sr2 O33 . 2.410(10) yes
Sr2 O22 2 2.437(10) yes
Sr2 O43 2_546 2.457(18) yes
Sr2 O11 1_565 2.483(19) yes
Sr2 O42 2_556 2.536(17) yes
Sr2 O12 . 2.557(19) yes
Sr2 O13 . 2.92(2) yes
Sr2 O41 2_556 3.015(19) yes
Sr3 O53 2_656 2.509(15) yes
Sr3 O41 2_546 2.579(9) yes
Sr3 O52 2_646 2.650(13) yes
Sr3 O32 1_545 2.705(13) yes
Sr3 O31 . 2.771(14) yes
Sr3 O33 1_545 2.85(2) yes
Sr3 O11 . 2.882(16) yes
Sr3 O12 . 2.955(18) yes
Sr3 O51 2_646 2.967(15) yes
Sr3 O33 . 2.97(2) yes
Mn1 O51 1_554 2.042(12) yes
Mn1 O23 2_645 2.101(16) yes
Mn1 O12 2_645 2.151(17) yes
Mn1 O21 2_655 2.169(15) yes
Mn1 O11 2_655 2.190(17) yes
Mn2 O63 . 2.082(11) yes
Mn2 O32 1_545 2.092(14) yes
Mn2 O31 . 2.133(14) yes
Mn2 O43 1_545 2.139(16) yes
Mn2 O42 . 2.158(15) yes
K1 O53 2_656 2.824(16) yes
K1 O32 2_646 2.834(15) yes
K1 O52 . 2.839(13) yes
K1 O52 2_646 2.882(14) yes
K1 O31 2_646 2.908(14) yes
K1 O54 2_646 2.951(18) yes
K1 O54 2_656 3.149(19) yes
K1 O61 2_646 3.206(14) yes
K1 O63 2_656 3.258(14) yes
K2 O62 2_656 2.693(16) yes
K2 O61 2_646 2.851(12) yes
K2 O21 . 2.864(14) yes
K2 O62 1_554 2.888(12) yes
K2 O51 2_646 2.985(16) yes
K2 O23 . 2.991(17) yes
K2 O62 2_646 3.264(17) yes
P1 O13 . 1.485(10) no
P1 O12 . 1.533(17) no
P1 O11 . 1.536(16) no
P1 O14 . 1.605(9) no
O14 P2 . 1.628(9) no
P2 O22 . 1.506(9) no
P2 O21 . 1.534(16) no
P2 O23 . 1.540(17) no
P3 O33 . 1.512(10) no
P3 O32 . 1.530(14) no
P3 O31 . 1.538(15) no
P3 O34 . 1.636(10) no
O34 P4 . 1.611(10) no
P4 O41 . 1.497(10) no
P4 O43 . 1.525(16) no
P4 O42 . 1.554(14) no
P5 O52 . 1.514(13) no
P5 O53 . 1.516(18) no
P5 O51 . 1.528(13) no
P5 O54 . 1.614(10) no
O54 P6 . 1.631(10) no
P6 O62 . 1.506(11) no
P6 O61 . 1.519(18) no
P6 O63 . 1.539(12) no
